data_2227064
loop_
_publ_author_name
'Wu, De-Hong'
'Wu, Qi-Qi'

_publ_section_title
;
 4-Ethylanilinium 4-methylbenzenesulfonate
;
_journal_coeditor_code RZ2476
_journal_issue 8
_journal_name_full 'Acta Crystallographica Section E'
_journal_page_first o2065
_journal_paper_doi 10.1107/S1600536810028047
_journal_volume 66
_journal_year 2010
_chemical_formula_iupac 'C8 H12 N +, C7 H7 O3 S -'
_chemical_formula_moiety 'C8 H12 N +, C7 H7 O3 S -'
_chemical_formula_sum 'C15 H19 N O3 S'
_chemical_formula_weight 293.38
_chemical_melting_point 465
_chemical_name_systematic
;
4-Ethylanilinium 4-methylbenzenesulfonate
;
_space_group_IT_number 15
_symmetry_cell_setting monoclinic
_symmetry_space_group_name_Hall '-C 2yc'
_symmetry_space_group_name_H-M 'C 1 2/c 1'
_atom_sites_solution_hydrogens geom
_atom_sites_solution_primary direct
_atom_sites_solution_secondary difmap
_audit_creation_method SHELXL-97
_cell_angle_alpha 90.00
_cell_angle_beta 95.227(10)
_cell_angle_gamma 90.00
_cell_formula_units_Z 8
_cell_length_a 25.016(3)
_cell_length_b 5.6376(11)
_cell_length_c 21.6387(13)
_cell_measurement_reflns_used 12307
_cell_measurement_temperature 291(2)
_cell_measurement_theta_max 27.625
_cell_measurement_theta_min 3.14
_cell_volume 3039.0(7)
_computing_cell_refinement 'CrystalClear (Rigaku, 2005)'
_computing_data_collection 'CrystalClear (Rigaku, 2005)'
_computing_data_reduction 'CrystalClear (Rigaku, 2005)'
_computing_molecular_graphics 'SHELXTL (Sheldrick, 2008)'
_computing_publication_material 'SHELXTL (Sheldrick, 2008)'
_computing_structure_refinement 'SHELXL97 (Sheldrick, 2008)'
_computing_structure_solution 'SHELXS97 (Sheldrick, 2008)'
_diffrn_ambient_temperature 291(2)
_diffrn_detector_area_resol_mean 13.6612
_diffrn_measured_fraction_theta_full 0.998
_diffrn_measured_fraction_theta_max 0.998
_diffrn_measurement_device_type 'Rigaku Mercury2'
_diffrn_measurement_method CCD_Profile_fitting
_diffrn_radiation_monochromator graphite
_diffrn_radiation_source 'fine-focus sealed tube'
_diffrn_radiation_type MoK\a
_diffrn_radiation_wavelength 0.71073
_diffrn_reflns_av_R_equivalents 0.0478
_diffrn_reflns_av_sigmaI/netI 0.0420
_diffrn_reflns_limit_h_max 32
_diffrn_reflns_limit_h_min -32
_diffrn_reflns_limit_k_max 7
_diffrn_reflns_limit_k_min -7
_diffrn_reflns_limit_l_max 28
_diffrn_reflns_limit_l_min -27
_diffrn_reflns_number 14572
_diffrn_reflns_theta_full 27.48
_diffrn_reflns_theta_max 27.48
_diffrn_reflns_theta_min 3.27
_exptl_absorpt_coefficient_mu 0.219
_exptl_absorpt_correction_T_max 0.950
_exptl_absorpt_correction_T_min 0.930
_exptl_absorpt_correction_type multi-scan
_exptl_absorpt_process_details '(CrystalClear; Rigaku, 2005)'
_exptl_crystal_colour colourless
_exptl_crystal_density_diffrn 1.283
_exptl_crystal_density_method 'not measured'
_exptl_crystal_description block
_exptl_crystal_F_000 1248
_exptl_crystal_size_max 0.36
_exptl_crystal_size_mid 0.28
_exptl_crystal_size_min 0.24
_refine_diff_density_max 0.408
_refine_diff_density_min -0.443
_refine_ls_extinction_method none
_refine_ls_goodness_of_fit_ref 1.060
_refine_ls_hydrogen_treatment constr
_refine_ls_matrix_type full
_refine_ls_number_parameters 181
_refine_ls_number_reflns 3490
_refine_ls_number_restraints 0
_refine_ls_restrained_S_all 1.060
_refine_ls_R_factor_all 0.0804
_refine_ls_R_factor_gt 0.0581
_refine_ls_shift/su_max 0.000
_refine_ls_shift/su_mean 0.000
_refine_ls_structure_factor_coef Fsqd
_refine_ls_weighting_details 'calc w=1/[\s^2^(Fo^2^)+(0.0988P)^2^+1.9900P] where P=(Fo^2^+2Fc^2^)/3'
_refine_ls_weighting_scheme calc
_refine_ls_wR_factor_gt 0.1636
_refine_ls_wR_factor_ref 0.1777
_reflns_number_gt 2614
_reflns_number_total 3490
_reflns_threshold_expression I>2sigma(I)
_cod_data_source_file rz2476.cif
_cod_data_source_block I
_cod_original_sg_symbol_H-M 'C 2/c'
_cod_database_code 2227064
_cod_database_fobs_code 2227064

loop_
_symmetry_equiv_pos_as_xyz
'x, y, z'
'-x, y, -z+1/2'
'x+1/2, y+1/2, z'
'-x+1/2, y+1/2, -z+1/2'
'-x, -y, -z'
'x, -y, z-1/2'
'-x+1/2, -y+1/2, -z'
'x+1/2, -y+1/2, z-1/2'

loop_
_atom_site_type_symbol
_atom_site_label
_atom_site_fract_x
_atom_site_fract_y
_atom_site_fract_z
_atom_site_U_iso_or_equiv
_atom_site_adp_type
_atom_site_calc_flag
_atom_site_refinement_flags
_atom_site_occupancy
_atom_site_disorder_assembly
_atom_site_disorder_group
C C1 0.18002(12) 0.6568(8) 0.1475(2) 0.0771(11) Uani d . 1 . .
H H1A 0.1636 0.7869 0.1243 0.116 Uiso calc R 1 . .
H H1B 0.1634 0.6386 0.1855 0.116 Uiso calc R 1 . .
H H1C 0.1754 0.5138 0.1235 0.116 Uiso calc R 1 . .
C C2 0.23944(10) 0.7059(5) 0.16208(13) 0.0448(7) Uani d . 1 . .
C C3 0.26270(11) 0.9123(6) 0.14269(15) 0.0549(8) Uani d . 1 . .
H H3A 0.2414 1.0231 0.1201 0.066 Uiso calc R 1 . .
C C4 0.31647(11) 0.9576(5) 0.15593(14) 0.0471(7) Uani d . 1 . .
H H4A 0.3311 1.0985 0.1428 0.056 Uiso calc R 1 . .
C C5 0.34871(9) 0.7941(4) 0.18873(10) 0.0304(5) Uani d . 1 . .
C C6 0.32643(10) 0.5882(5) 0.20886(13) 0.0416(6) Uani d . 1 . .
H H6A 0.3478 0.4769 0.2312 0.050 Uiso calc R 1 . .
C C7 0.27173(11) 0.5477(5) 0.19556(13) 0.0473(7) Uani d . 1 . .
H H7A 0.2568 0.4094 0.2098 0.057 Uiso calc R 1 . .
C C8 0.32058(15) 0.5450(11) 0.52795(18) 0.1058(18) Uani d . 1 . .
H H8A 0.3026 0.5895 0.5635 0.159 Uiso calc R 1 . .
H H8B 0.3130 0.3819 0.5180 0.159 Uiso calc R 1 . .
H H8C 0.3082 0.6432 0.4933 0.159 Uiso calc R 1 . .
C C9 0.37861(13) 0.5763(7) 0.54173(14) 0.0620(9) Uani d . 1 . .
H H9A 0.3908 0.4785 0.5771 0.074 Uiso calc R 1 . .
H H9B 0.3859 0.7404 0.5530 0.074 Uiso calc R 1 . .
C C10 0.41024(10) 0.5113(5) 0.48754(12) 0.0414(6) Uani d . 1 . .
C C11 0.41036(12) 0.6573(5) 0.43615(13) 0.0473(7) Uani d . 1 . .
H H11A 0.3919 0.8006 0.4358 0.057 Uiso calc R 1 . .
C C12 0.43700(11) 0.5966(5) 0.38534(12) 0.0420(6) Uani d . 1 . .
H H12A 0.4365 0.6969 0.3512 0.050 Uiso calc R 1 . .
C C13 0.46425(9) 0.3857(4) 0.38629(11) 0.0317(5) Uani d . 1 . .
C C14 0.46589(10) 0.2380(5) 0.43700(12) 0.0417(6) Uani d . 1 . .
H H14A 0.4851 0.0967 0.4375 0.050 Uiso calc R 1 . .
C C15 0.43868(11) 0.3020(5) 0.48717(13) 0.0467(7) Uani d . 1 . .
H H15A 0.4396 0.2019 0.5214 0.056 Uiso calc R 1 . .
N N1 0.49149(8) 0.3138(4) 0.33224(9) 0.0373(5) Uani d . 1 . .
H H1D 0.4874 0.4261 0.3033 0.056 Uiso calc R 1 . .
H H1E 0.4774 0.1786 0.3171 0.056 Uiso calc R 1 . .
H H1F 0.5263 0.2931 0.3435 0.056 Uiso calc R 1 . .
O O1 0.44138(7) 0.6248(4) 0.22484(10) 0.0543(6) Uani d . 1 . .
O O2 0.42345(8) 1.0277(4) 0.25272(9) 0.0534(5) Uani d . 1 . .
O O3 0.43719(8) 0.9314(4) 0.14712(9) 0.0575(6) Uani d . 1 . .
S S1 0.41818(2) 0.84917(11) 0.20463(3) 0.0335(2) Uani d . 1 . .

loop_
_atom_site_aniso_label
_atom_site_aniso_U_11
_atom_site_aniso_U_22
_atom_site_aniso_U_33
_atom_site_aniso_U_12
_atom_site_aniso_U_13
_atom_site_aniso_U_23
C1 0.0355(16) 0.105(3) 0.089(3) -0.0119(18) -0.0011(16) -0.011(2)
C2 0.0313(13) 0.0591(18) 0.0439(14) -0.0054(12) 0.0019(11) -0.0108(13)
C3 0.0425(15) 0.0547(18) 0.0650(19) 0.0104(13) -0.0090(14) 0.0114(16)
C4 0.0420(14) 0.0369(14) 0.0616(18) -0.0030(12) 0.0007(12) 0.0127(13)
C5 0.0289(11) 0.0313(12) 0.0311(11) -0.0021(9) 0.0031(9) -0.0010(9)
C6 0.0387(13) 0.0366(14) 0.0486(15) -0.0047(11) -0.0004(11) 0.0118(12)
C7 0.0450(15) 0.0435(16) 0.0543(16) -0.0164(13) 0.0093(12) 0.0019(13)
C8 0.068(2) 0.188(5) 0.067(2) -0.008(3) 0.032(2) -0.023(3)
C9 0.069(2) 0.076(2) 0.0434(16) 0.0024(18) 0.0176(15) -0.0095(17)
C10 0.0435(14) 0.0475(15) 0.0338(13) -0.0005(12) 0.0067(11) -0.0056(12)
C11 0.0578(17) 0.0398(15) 0.0454(15) 0.0134(13) 0.0117(13) -0.0001(12)
C12 0.0542(16) 0.0352(14) 0.0373(14) 0.0034(12) 0.0084(11) 0.0060(11)
C13 0.0303(11) 0.0342(13) 0.0308(12) -0.0043(10) 0.0037(9) -0.0019(10)
C14 0.0441(14) 0.0363(14) 0.0449(15) 0.0076(12) 0.0045(12) 0.0071(12)
C15 0.0531(16) 0.0511(17) 0.0360(14) 0.0065(13) 0.0055(12) 0.0122(12)
N1 0.0373(11) 0.0397(12) 0.0355(11) -0.0024(9) 0.0067(8) -0.0065(9)
O1 0.0368(10) 0.0510(12) 0.0746(15) 0.0090(9) 0.0017(9) 0.0067(11)
O2 0.0467(11) 0.0567(13) 0.0561(12) -0.0120(9) 0.0005(9) -0.0235(10)
O3 0.0493(12) 0.0805(16) 0.0439(11) -0.0235(11) 0.0106(9) 0.0028(11)
S1 0.0288(3) 0.0368(4) 0.0350(3) -0.0045(2) 0.0031(2) -0.0028(3)

loop_
_atom_type_symbol
_atom_type_description
_atom_type_scat_dispersion_real
_atom_type_scat_dispersion_imag
_atom_type_scat_source
C C 0.0033 0.0016 'International Tables Vol C Tables 4.2.6.8 and 6.1.1.4'
H H 0.0000 0.0000 'International Tables Vol C Tables 4.2.6.8 and 6.1.1.4'
N N 0.0061 0.0033 'International Tables Vol C Tables 4.2.6.8 and 6.1.1.4'
O O 0.0106 0.0060 'International Tables Vol C Tables 4.2.6.8 and 6.1.1.4'
S S 0.1246 0.1234 'International Tables Vol C Tables 4.2.6.8 and 6.1.1.4'

loop_
_geom_angle_atom_site_label_1
_geom_angle_atom_site_label_2
_geom_angle_atom_site_label_3
_geom_angle_site_symmetry_1
_geom_angle_site_symmetry_3
_geom_angle
_geom_angle_publ_flag
C2 C1 H1A . . 109.5 ?
C2 C1 H1B . . 109.5 ?
H1A C1 H1B . . 109.5 ?
C2 C1 H1C . . 109.5 ?
H1A C1 H1C . . 109.5 ?
H1B C1 H1C . . 109.5 ?
C7 C2 C3 . . 117.7(2) ?
C7 C2 C1 . . 120.8(3) ?
C3 C2 C1 . . 121.5(3) ?
C4 C3 C2 . . 121.6(3) ?
C4 C3 H3A . . 119.2 ?
C2 C3 H3A . . 119.2 ?
C3 C4 C5 . . 119.9(3) ?
C3 C4 H4A . . 120.0 ?
C5 C4 H4A . . 120.0 ?
C6 C5 C4 . . 119.5(2) ?
C6 C5 S1 . . 120.41(19) ?
C4 C5 S1 . . 120.08(19) ?
C5 C6 C7 . . 119.5(2) ?
C5 C6 H6A . . 120.2 ?
C7 C6 H6A . . 120.2 ?
C2 C7 C6 . . 121.7(3) ?
C2 C7 H7A . . 119.2 ?
C6 C7 H7A . . 119.2 ?
C9 C8 H8A . . 109.5 ?
C9 C8 H8B . . 109.5 ?
H8A C8 H8B . . 109.5 ?
C9 C8 H8C . . 109.5 ?
H8A C8 H8C . . 109.5 ?
H8B C8 H8C . . 109.5 ?
C8 C9 C10 . . 113.0(3) ?
C8 C9 H9A . . 109.0 ?
C10 C9 H9A . . 109.0 ?
C8 C9 H9B . . 109.0 ?
C10 C9 H9B . . 109.0 ?
H9A C9 H9B . . 107.8 ?
C15 C10 C11 . . 117.7(2) ?
C15 C10 C9 . . 121.1(3) ?
C11 C10 C9 . . 121.1(3) ?
C12 C11 C10 . . 122.0(2) ?
C12 C11 H11A . . 119.0 ?
C10 C11 H11A . . 119.0 ?
C13 C12 C11 . . 118.6(2) ?
C13 C12 H12A . . 120.7 ?
C11 C12 H12A . . 120.7 ?
C12 C13 C14 . . 121.1(2) ?
C12 C13 N1 . . 119.7(2) ?
C14 C13 N1 . . 119.2(2) ?
C13 C14 C15 . . 119.2(2) ?
C13 C14 H14A . . 120.4 ?
C15 C14 H14A . . 120.4 ?
C10 C15 C14 . . 121.3(2) ?
C10 C15 H15A . . 119.3 ?
C14 C15 H15A . . 119.3 ?
C13 N1 H1D . . 109.5 ?
C13 N1 H1E . . 109.5 ?
H1D N1 H1E . . 109.5 ?
C13 N1 H1F . . 109.5 ?
H1D N1 H1F . . 109.5 ?
H1E N1 H1F . . 109.5 ?
O1 S1 O2 . . 112.62(13) ?
O1 S1 O3 . . 112.74(14) ?
O2 S1 O3 . . 112.34(13) ?
O1 S1 C5 . . 105.43(11) ?
O2 S1 C5 . . 106.63(11) ?
O3 S1 C5 . . 106.43(11) ?

loop_
_geom_bond_atom_site_label_1
_geom_bond_atom_site_label_2
_geom_bond_site_symmetry_2
_geom_bond_distance
_geom_bond_publ_flag
C1 C2 . 1.517(4) ?
C1 H1A . 0.9600 ?
C1 H1B . 0.9600 ?
C1 H1C . 0.9600 ?
C2 C7 . 1.366(4) ?
C2 C3 . 1.383(4) ?
C3 C4 . 1.374(4) ?
C3 H3A . 0.9300 ?
C4 C5 . 1.378(3) ?
C4 H4A . 0.9300 ?
C5 C6 . 1.375(3) ?
C5 S1 . 1.768(2) ?
C6 C7 . 1.391(4) ?
C6 H6A . 0.9300 ?
C7 H7A . 0.9300 ?
C8 C9 . 1.466(5) ?
C8 H8A . 0.9600 ?
C8 H8B . 0.9600 ?
C8 H8C . 0.9600 ?
C9 C10 . 1.518(4) ?
C9 H9A . 0.9700 ?
C9 H9B . 0.9700 ?
C10 C15 . 1.378(4) ?
C10 C11 . 1.384(4) ?
C11 C12 . 1.379(4) ?
C11 H11A . 0.9300 ?
C12 C13 . 1.370(3) ?
C12 H12A . 0.9300 ?
C13 C14 . 1.375(3) ?
C13 N1 . 1.463(3) ?
C14 C15 . 1.381(4) ?
C14 H14A . 0.9300 ?
C15 H15A . 0.9300 ?
N1 H1D . 0.8900 ?
N1 H1E . 0.8900 ?
N1 H1F . 0.8900 ?
O1 S1 . 1.443(2) ?
O2 S1 . 1.4451(19) ?
O3 S1 . 1.448(2) ?

loop_
_geom_hbond_atom_site_label_D
_geom_hbond_atom_site_label_H
_geom_hbond_atom_site_label_A
_geom_hbond_site_symmetry_A
_geom_hbond_distance_DH
_geom_hbond_distance_HA
_geom_hbond_distance_DA
_geom_hbond_angle_DHA
N1 H1D O1 2_655 0.89 2.24 2.792(3) 120.2
N1 H1D O1 . 0.89 2.26 3.085(3) 154.2
N1 H1E O2 1_545 0.89 2.04 2.815(3) 145.7
N1 H1F O3 2_645 0.89 2.24 2.808(3) 121.7

loop_
_cod_related_entry_id
_cod_related_entry_database
_cod_related_entry_code
1 ChemSpider 26231284
